data_7211586
loop_
_publ_author_name
'DeBurgomaster, Paul'
'Ouellette, Wayne'
'Liu, Hongxue'
'O'Connor, Charles J.'
'Zubieta, Jon'

_publ_section_title
;
 Hydrothermal chemistry of vanadium oxides with aromatic di- and
 tri-phosphonates in the presence of secondary metal copper(II) cationic
 complex subunits
;
_journal_issue 2
_journal_name_full CrystEngComm
_journal_page_first 446
_journal_paper_doi 10.1039/b910641c
_journal_volume 12
_journal_year 2010
_chemical_formula_moiety 'C42 H32 Cu2 F N6 O18 P4 V3'
_chemical_formula_sum 'C42 H32 Cu2 F N6 O18 P4 V3'
_chemical_formula_weight 1331.52
_chemical_name_systematic
;
?
;
_space_group_IT_number 14
_symmetry_cell_setting monoclinic
_symmetry_space_group_name_Hall '-P 2ybc'
_symmetry_space_group_name_H-M 'P 1 21/c 1'
_atom_sites_solution_hydrogens geom
_atom_sites_solution_primary direct
_atom_sites_solution_secondary difmap
_audit_creation_method SHELXL-97
_cell_angle_alpha 90.00
_cell_angle_beta 118.7700(10)
_cell_angle_gamma 90.00
_cell_formula_units_Z 2
_cell_length_a 10.3398(7)
_cell_length_b 25.5265(16)
_cell_length_c 10.0075(6)
_cell_measurement_reflns_used 6334
_cell_measurement_temperature 90(2)
_cell_measurement_theta_max 28.26
_cell_measurement_theta_min 2.38
_cell_volume 2315.3(3)
_computing_cell_refinement 'Bruker SMART (Bruker, 2002)'
_computing_data_collection 'Bruker SMART (Bruker, 2002)'
_computing_data_reduction 'Bruker SAINT (Bruker, 2002)'
_computing_molecular_graphics 'CrystalMaker (Palmer, 2006)'
_computing_publication_material 'Bruker SHELXTL (Bruker, 2002)'
_computing_structure_refinement 'SHELXL-97 (Sheldrick, 1997)'
_computing_structure_solution 'SHELXS-97 (Sheldrick, 1997)'
_diffrn_ambient_temperature 90(2)
_diffrn_detector_area_resol_mean 512
_diffrn_measured_fraction_theta_full 0.999
_diffrn_measured_fraction_theta_max 0.999
_diffrn_measurement_device_type 'Bruker APEX CCD area detector'
_diffrn_measurement_method 'Phi and omega scans'
_diffrn_radiation_monochromator graphite
_diffrn_radiation_probe x-ray
_diffrn_radiation_type MoK\a
_diffrn_radiation_wavelength 0.71073
_diffrn_reflns_av_R_equivalents 0.0377
_diffrn_reflns_av_sigmaI/netI 0.0332
_diffrn_reflns_limit_h_max 13
_diffrn_reflns_limit_h_min -13
_diffrn_reflns_limit_k_max 33
_diffrn_reflns_limit_k_min -33
_diffrn_reflns_limit_l_max 13
_diffrn_reflns_limit_l_min -13
_diffrn_reflns_number 23518
_diffrn_reflns_theta_full 28.08
_diffrn_reflns_theta_max 28.08
_diffrn_reflns_theta_min 2.25
_diffrn_source 'fine-focus sealed tube'
_diffrn_standards_decay_% 0.001
_exptl_absorpt_coefficient_mu 1.715
_exptl_absorpt_correction_T_max 0.8472
_exptl_absorpt_correction_T_min 0.7254
_exptl_absorpt_correction_type multi-scan
_exptl_absorpt_process_details 'SADABS SHELXL-97 (Sheldrick, 1997)'
_exptl_crystal_colour blue
_exptl_crystal_density_diffrn 1.910
_exptl_crystal_density_method 'not measured'
_exptl_crystal_description block
_exptl_crystal_F_000 1332
_exptl_crystal_size_max 0.20
_exptl_crystal_size_mid 0.12
_exptl_crystal_size_min 0.10
_refine_diff_density_max 1.082
_refine_diff_density_min -1.108
_refine_diff_density_rms 0.153
_refine_ls_extinction_method none
_refine_ls_goodness_of_fit_ref 1.385
_refine_ls_hydrogen_treatment constr
_refine_ls_matrix_type full
_refine_ls_number_parameters 359
_refine_ls_number_reflns 5633
_refine_ls_number_restraints 6
_refine_ls_restrained_S_all 1.385
_refine_ls_R_factor_all 0.0883
_refine_ls_R_factor_gt 0.0863
_refine_ls_shift/su_max 0.000
_refine_ls_shift/su_mean 0.000
_refine_ls_structure_factor_coef Fsqd
_refine_ls_weighting_details 'calc w=1/[\s^2^(Fo^2^)+(0.0263P)^2^+20.9776P] where P=(Fo^2^+2Fc^2^)/3'
_refine_ls_weighting_scheme calc
_refine_ls_wR_factor_gt 0.1711
_refine_ls_wR_factor_ref 0.1719
_reflns_number_gt 5484
_reflns_number_total 5633
_reflns_threshold_expression >2sigma(I)
_cod_data_source_file b910641c.txt
_cod_data_source_block 10
_cod_depositor_comments
;
The following automatic conversions were performed:

'_symmetry_cell_setting' value 'Monoclinic' changed to 'monoclinic'
according to /home/saulius/struct/CIF-dictionaries/cif_core.dic
dictionary named 'cif_core.dic' version 2.4.2 from 2011-04-26.

Automatic conversion script
Id: cif_fix_values 1891 2012-01-12 08:04:46Z andrius 
;
_cod_original_sg_symbol_Hall -P2ybc
_cod_original_sg_symbol_H-M P2(1)/c
_cod_database_code 7211586

loop_
_symmetry_equiv_pos_as_xyz
'x, y, z'
'-x, y+1/2, -z+1/2'
'-x, -y, -z'
'x, -y-1/2, z-1/2'

loop_
_atom_site_label
_atom_site_type_symbol
_atom_site_fract_x
_atom_site_fract_y
_atom_site_fract_z
_atom_site_U_iso_or_equiv
_atom_site_adp_type
_atom_site_occupancy
_atom_site_symmetry_multiplicity
_atom_site_calc_flag
_atom_site_refinement_flags
Cu1 Cu 0.55479(7) 0.13429(3) 0.30786(8) 0.01361(17) Uani 1 1 d .
V1 V 0.93822(10) 0.15779(4) 0.33783(11) 0.0116(2) Uani 1 1 d .
V2 V 1.0000 0.0000 0.5000 0.0278(4) Uani 1 2 d S
P1 P 0.85435(16) 0.10437(7) 0.57349(17) 0.0183(3) Uani 1 1 d .
P2 P 1.21902(15) 0.12379(5) 1.29924(16) 0.0112(3) Uani 1 1 d .
F1 F 1.1109(8) 0.0536(3) 0.5159(8) 0.0190(15) Uani 0.50 1 d P
O1 O 0.8700(5) 0.04834(19) 0.5331(5) 0.0237(10) Uani 1 1 d .
O2 O 0.9313(5) 0.14417(19) 0.5175(5) 0.0224(10) Uani 1 1 d .
O3 O 0.6936(4) 0.11952(18) 0.5165(5) 0.0190(9) Uani 1 1 d .
O4 O 1.3593(4) 0.15054(15) 1.3361(4) 0.0141(8) Uani 1 1 d .
O5 O 1.2476(4) 0.06672(16) 1.3639(5) 0.0163(8) Uani 1 1 d .
H5' H 1.1836 0.0587 1.3892 0.025 Uiso 1 1 calc R
O6 O 1.1293(4) 0.15330(16) 1.3620(5) 0.0177(9) Uani 1 1 d .
O7 O 0.8885(5) 0.21747(17) 0.2892(5) 0.0226(9) Uani 1 1 d .
O8 O 0.8235(6) 0.1215(2) 0.2023(6) 0.0391(14) Uani 1 1 d .
O9 O 0.9988(10) 0.0356(4) 0.3478(11) 0.0231(19) Uani 0.50 1 d P
O10 O 1.1579(11) 0.0234(4) 0.6443(11) 0.028(2) Uani 0.50 1 d PU
N1 N 0.4943(6) 0.0604(2) 0.2285(6) 0.0219(11) Uani 1 1 d .
N2 N 0.4481(5) 0.1484(2) 0.0914(5) 0.0159(10) Uani 1 1 d .
N3 N 0.5958(5) 0.2115(2) 0.3091(5) 0.0156(10) Uani 1 1 d .
C1 C 0.9494(6) 0.1110(2) 0.7776(6) 0.0163(11) Uani 1 1 d .
C2 C 0.9883(7) 0.0657(3) 0.8669(7) 0.0220(13) Uani 1 1 d .
H2 H 0.9617 0.0322 0.8199 0.026 Uiso 1 1 calc R
C3 C 1.0662(7) 0.0697(2) 1.0251(7) 0.0184(12) Uani 1 1 d .
H3 H 1.0926 0.0388 1.0854 0.022 Uiso 1 1 calc R
C4 C 1.1058(6) 0.1183(2) 1.0960(6) 0.0144(11) Uani 1 1 d .
C5 C 1.0637(7) 0.1634(2) 1.0049(7) 0.0181(12) Uani 1 1 d .
H5 H 1.0890 0.1969 1.0516 0.022 Uiso 1 1 calc R
C6 C 0.9854(7) 0.1596(2) 0.8470(7) 0.0200(12) Uani 1 1 d .
H6 H 0.9566 0.1905 0.7865 0.024 Uiso 1 1 calc R
C7 C 0.5221(7) 0.0169(3) 0.3137(8) 0.0248(14) Uani 1 1 d .
H7 H 0.5856 0.0190 0.4206 0.030 Uiso 1 1 calc R
C8 C 0.4604(8) -0.0307(3) 0.2494(9) 0.0327(16) Uani 1 1 d .
H8 H 0.4794 -0.0609 0.3117 0.039 Uiso 1 1 calc R
C9 C 0.3709(8) -0.0341(3) 0.0940(9) 0.0324(16) Uani 1 1 d .
H9 H 0.3282 -0.0666 0.0480 0.039 Uiso 1 1 calc R
C10 C 0.3436(7) 0.0106(3) 0.0050(8) 0.0293(15) Uani 1 1 d .
H10 H 0.2824 0.0089 -0.1024 0.035 Uiso 1 1 calc R
C11 C 0.4067(7) 0.0576(3) 0.0746(8) 0.0231(13) Uani 1 1 d .
C12 C 0.3835(6) 0.1085(3) -0.0042(7) 0.0216(13) Uani 1 1 d .
C13 C 0.3035(7) 0.1182(3) -0.1604(7) 0.0241(14) Uani 1 1 d .
H13 H 0.2598 0.0901 -0.2305 0.029 Uiso 1 1 calc R
C14 C 0.2891(7) 0.1692(3) -0.2114(7) 0.0273(15) Uani 1 1 d .
H14 H 0.2344 0.1763 -0.3175 0.033 Uiso 1 1 calc R
C15 C 0.3539(7) 0.2102(3) -0.1092(7) 0.0258(14) Uani 1 1 d .
H15 H 0.3420 0.2454 -0.1436 0.031 Uiso 1 1 calc R
C16 C 0.4363(6) 0.1982(3) 0.0445(6) 0.0161(11) Uani 1 1 d .
C17 C 0.5230(6) 0.2348(2) 0.1694(6) 0.0161(11) Uani 1 1 d .
C18 C 0.5352(7) 0.2878(3) 0.1507(7) 0.0207(13) Uani 1 1 d .
H18 H 0.4818 0.3032 0.0525 0.025 Uiso 1 1 calc R
C19 C 0.6242(7) 0.3184(3) 0.2738(8) 0.0234(13) Uani 1 1 d .
H19 H 0.6343 0.3548 0.2616 0.028 Uiso 1 1 calc R
C20 C 0.6997(7) 0.2951(3) 0.4173(7) 0.0211(12) Uani 1 1 d .
H20 H 0.7621 0.3152 0.5047 0.025 Uiso 1 1 calc R
C21 C 0.6815(6) 0.2417(3) 0.4293(6) 0.0185(12) Uani 1 1 d .
H21 H 0.7321 0.2259 0.5271 0.022 Uiso 1 1 calc R

loop_
_atom_site_aniso_label
_atom_site_aniso_U_11
_atom_site_aniso_U_22
_atom_site_aniso_U_33
_atom_site_aniso_U_23
_atom_site_aniso_U_13
_atom_site_aniso_U_12
Cu1 0.0096(3) 0.0215(4) 0.0100(3) 0.0040(3) 0.0050(3) 0.0033(3)
V1 0.0127(4) 0.0118(4) 0.0143(4) -0.0008(3) 0.0095(4) -0.0008(3)
V2 0.0353(9) 0.0098(7) 0.0152(7) -0.0058(5) -0.0062(6) 0.0086(6)
P1 0.0088(6) 0.0328(9) 0.0130(7) 0.0096(6) 0.0051(6) 0.0025(6)
P2 0.0106(6) 0.0118(6) 0.0132(6) 0.0004(5) 0.0074(5) -0.0004(5)
F1 0.024(4) 0.013(3) 0.028(4) -0.012(3) 0.019(3) -0.016(3)
O1 0.013(2) 0.038(3) 0.019(2) 0.0102(19) 0.0064(17) 0.0027(18)
O2 0.014(2) 0.038(3) 0.015(2) 0.0098(18) 0.0068(17) 0.0012(18)
O3 0.0065(17) 0.035(2) 0.0131(19) 0.0108(17) 0.0026(15) 0.0030(17)
O4 0.0152(19) 0.0151(19) 0.0127(18) -0.0055(15) 0.0072(16) -0.0052(15)
O5 0.0145(19) 0.018(2) 0.018(2) 0.0045(16) 0.0089(17) 0.0037(16)
O6 0.0145(19) 0.020(2) 0.025(2) 0.0026(17) 0.0148(18) 0.0025(16)
O7 0.025(2) 0.015(2) 0.036(3) 0.0076(18) 0.021(2) 0.0048(17)
O8 0.044(3) 0.044(3) 0.043(3) -0.025(3) 0.032(3) -0.033(3)
O9 0.026(5) 0.023(5) 0.029(5) 0.012(4) 0.021(4) 0.010(4)
O10 0.026(3) 0.027(3) 0.028(3) -0.0039(18) 0.0119(19) 0.0014(18)
N1 0.012(2) 0.032(3) 0.021(3) -0.001(2) 0.008(2) 0.003(2)
N2 0.011(2) 0.027(3) 0.010(2) 0.0012(19) 0.0048(18) 0.0018(19)
N3 0.010(2) 0.025(3) 0.014(2) 0.0059(19) 0.0076(19) 0.0021(19)
C1 0.008(2) 0.029(3) 0.010(2) 0.006(2) 0.003(2) 0.003(2)
C2 0.025(3) 0.020(3) 0.022(3) -0.001(2) 0.012(3) -0.012(2)
C3 0.021(3) 0.016(3) 0.016(3) 0.007(2) 0.008(2) -0.005(2)
C4 0.008(2) 0.017(3) 0.017(3) 0.006(2) 0.005(2) 0.001(2)
C5 0.020(3) 0.016(3) 0.022(3) 0.005(2) 0.013(2) 0.007(2)
C6 0.017(3) 0.022(3) 0.020(3) 0.011(2) 0.009(2) 0.010(2)
C7 0.023(3) 0.024(3) 0.028(3) 0.003(3) 0.013(3) 0.010(3)
C8 0.032(4) 0.019(3) 0.044(4) 0.000(3) 0.016(3) 0.008(3)
C9 0.029(4) 0.025(4) 0.044(4) -0.010(3) 0.018(3) 0.008(3)
C10 0.021(3) 0.036(4) 0.029(4) -0.009(3) 0.010(3) 0.008(3)
C11 0.016(3) 0.032(4) 0.026(3) -0.003(3) 0.014(3) 0.008(3)
C12 0.012(3) 0.033(4) 0.023(3) 0.002(3) 0.012(2) 0.009(2)
C13 0.014(3) 0.045(4) 0.012(3) -0.007(3) 0.005(2) -0.004(3)
C14 0.011(3) 0.056(5) 0.011(3) 0.006(3) 0.002(2) -0.003(3)
C15 0.016(3) 0.043(4) 0.016(3) 0.008(3) 0.005(2) -0.007(3)
C16 0.004(2) 0.031(3) 0.012(3) 0.003(2) 0.004(2) 0.001(2)
C17 0.009(2) 0.028(3) 0.013(3) 0.004(2) 0.007(2) -0.001(2)
C18 0.016(3) 0.033(3) 0.016(3) 0.013(2) 0.010(2) 0.005(2)
C19 0.016(3) 0.029(3) 0.027(3) 0.006(3) 0.012(3) 0.004(2)
C20 0.018(3) 0.029(3) 0.018(3) 0.002(2) 0.010(2) -0.001(2)
C21 0.007(2) 0.038(4) 0.011(3) 0.007(2) 0.005(2) 0.003(2)

loop_
_atom_type_symbol
_atom_type_description
_atom_type_scat_dispersion_real
_atom_type_scat_dispersion_imag
_atom_type_scat_source
C C 0.0033 0.0016 'International Tables Vol C Tables 4.2.6.8 and 6.1.1.4'
H H 0.0000 0.0000 'International Tables Vol C Tables 4.2.6.8 and 6.1.1.4'
N N 0.0061 0.0033 'International Tables Vol C Tables 4.2.6.8 and 6.1.1.4'
O O 0.0106 0.0060 'International Tables Vol C Tables 4.2.6.8 and 6.1.1.4'
P P 0.1023 0.0942 'International Tables Vol C Tables 4.2.6.8 and 6.1.1.4'
V V 0.3005 0.5294 'International Tables Vol C Tables 4.2.6.8 and 6.1.1.4'
Cu Cu 0.3201 1.2651 'International Tables Vol C Tables 4.2.6.8 and 6.1.1.4'
F F 0.0171 0.0103 'International Tables Vol C Tables 4.2.6.8 and 6.1.1.4'

loop_
_geom_angle_atom_site_label_1
_geom_angle_atom_site_label_2
_geom_angle_atom_site_label_3
_geom_angle
_geom_angle_site_symmetry_1
_geom_angle_site_symmetry_3
O3 Cu1 N2 168.79(19) . .
O3 Cu1 N3 98.1(2) . .
N2 Cu1 N3 80.2(2) . .
O3 Cu1 N1 99.9(2) . .
N2 Cu1 N1 80.3(2) . .
N3 Cu1 N1 159.7(2) . .
O3 Cu1 O4 98.57(16) . 1_454
N2 Cu1 O4 92.55(17) . 1_454
N3 Cu1 O4 91.07(17) . 1_454
N1 Cu1 O4 95.52(17) . 1_454
O8 V1 O7 107.1(3) . .
O8 V1 O2 110.6(2) . .
O7 V1 O2 108.3(2) . .
O8 V1 O6 112.3(2) . 1_554
O7 V1 O6 105.1(2) . 1_554
O2 V1 O6 113.00(19) . 1_554
O10 V2 O10 179.999(1) 3_756 .
O10 V2 F1 47.1(4) 3_756 3_756
O10 V2 F1 132.9(4) . 3_756
O10 V2 F1 132.9(4) 3_756 .
O10 V2 F1 47.1(4) . .
F1 V2 F1 179.997(1) 3_756 .
O10 V2 O9 99.1(5) 3_756 3_756
O10 V2 O9 80.9(5) . 3_756
F1 V2 O9 53.6(4) 3_756 3_756
F1 V2 O9 126.4(4) . 3_756
O10 V2 O9 80.9(5) 3_756 .
O10 V2 O9 99.1(5) . .
F1 V2 O9 126.4(4) 3_756 .
F1 V2 O9 53.6(4) . .
O9 V2 O9 180.000(1) 3_756 .
O10 V2 O1 95.3(3) 3_756 3_756
O10 V2 O1 84.7(3) . 3_756
F1 V2 O1 88.0(3) 3_756 3_756
F1 V2 O1 92.0(3) . 3_756
O9 V2 O1 95.8(3) 3_756 3_756
O9 V2 O1 84.2(3) . 3_756
O10 V2 O1 84.7(3) 3_756 .
O10 V2 O1 95.3(3) . .
F1 V2 O1 92.0(3) 3_756 .
F1 V2 O1 88.0(3) . .
O9 V2 O1 84.2(3) 3_756 .
O9 V2 O1 95.8(3) . .
O1 V2 O1 179.998(1) 3_756 .
O1 P1 O3 112.1(3) . .
O1 P1 O2 112.5(3) . .
O3 P1 O2 110.8(2) . .
O1 P1 C1 108.8(3) . .
O3 P1 C1 107.6(3) . .
O2 P1 C1 104.7(3) . .
O4 P2 O6 112.5(2) . .
O4 P2 O5 111.1(2) . .
O6 P2 O5 108.5(2) . .
O4 P2 C4 110.1(2) . .
O6 P2 C4 107.8(3) . .
O5 P2 C4 106.6(3) . .
P1 O1 V2 143.7(3) . .
P1 O2 V1 137.2(3) . .
P1 O3 Cu1 124.5(3) . .
P2 O4 Cu1 136.7(2) . 1_656
P2 O5 H5' 109.5 . .
P2 O6 V1 141.2(3) . 1_556
C7 N1 C11 119.7(6) . .
C7 N1 Cu1 126.1(5) . .
C11 N1 Cu1 113.9(5) . .
C12 N2 C16 122.8(5) . .
C12 N2 Cu1 118.7(4) . .
C16 N2 Cu1 118.4(4) . .
C21 N3 C17 117.8(5) . .
C21 N3 Cu1 127.9(4) . .
C17 N3 Cu1 114.2(4) . .
C6 C1 C2 119.8(5) . .
C6 C1 P1 121.5(4) . .
C2 C1 P1 118.7(5) . .
C3 C2 C1 119.8(6) . .
C3 C2 H2 120.1 . .
C1 C2 H2 120.1 . .
C4 C3 C2 121.0(5) . .
C4 C3 H3 119.5 . .
C2 C3 H3 119.5 . .
C3 C4 C5 118.6(5) . .
C3 C4 P2 121.2(4) . .
C5 C4 P2 120.1(5) . .
C6 C5 C4 120.7(6) . .
C6 C5 H5 119.6 . .
C4 C5 H5 119.6 . .
C1 C6 C5 120.2(5) . .
C1 C6 H6 119.9 . .
C5 C6 H6 119.9 . .
N1 C7 C8 121.5(7) . .
N1 C7 H7 119.2 . .
C8 C7 H7 119.2 . .
C9 C8 C7 119.3(7) . .
C9 C8 H8 120.4 . .
C7 C8 H8 120.4 . .
C8 C9 C10 119.5(7) . .
C8 C9 H9 120.3 . .
C10 C9 H9 120.3 . .
C11 C10 C9 119.2(7) . .
C11 C10 H10 120.4 . .
C9 C10 H10 120.4 . .
N1 C11 C10 120.8(7) . .
N1 C11 C12 113.8(6) . .
C10 C11 C12 125.3(6) . .
N2 C12 C13 119.5(6) . .
N2 C12 C11 113.0(5) . .
C13 C12 C11 127.5(6) . .
C14 C13 C12 118.7(6) . .
C14 C13 H13 120.6 . .
C12 C13 H13 120.6 . .
C13 C14 C15 120.7(6) . .
C13 C14 H14 119.6 . .
C15 C14 H14 119.6 . .
C16 C15 C14 118.1(6) . .
C16 C15 H15 121.0 . .
C14 C15 H15 121.0 . .
N2 C16 C15 120.1(6) . .
N2 C16 C17 112.9(5) . .
C15 C16 C17 126.9(6) . .
N3 C17 C18 121.7(6) . .
N3 C17 C16 113.8(5) . .
C18 C17 C16 124.5(5) . .
C19 C18 C17 120.1(6) . .
C19 C18 H18 120.0 . .
C17 C18 H18 120.0 . .
C18 C19 C20 118.8(6) . .
C18 C19 H19 120.6 . .
C20 C19 H19 120.6 . .
C21 C20 C19 118.4(6) . .
C21 C20 H20 120.8 . .
C19 C20 H20 120.8 . .
N3 C21 C20 123.1(5) . .
N3 C21 H21 118.5 . .
C20 C21 H21 118.5 . .

loop_
_geom_bond_atom_site_label_1
_geom_bond_atom_site_label_2
_geom_bond_distance
_geom_bond_site_symmetry_2
Cu1 O3 1.918(4) .
Cu1 N2 1.933(5) .
Cu1 N3 2.014(5) .
Cu1 N1 2.024(6) .
Cu1 O4 2.211(4) 1_454
V1 O8 1.599(5) .
V1 O7 1.606(4) .
V1 O2 1.866(4) .
V1 O6 1.875(4) 1_554
V2 O10 1.685(10) 3_756
V2 O10 1.685(10) .
V2 F1 1.743(6) 3_756
V2 F1 1.743(6) .
V2 O9 1.769(8) 3_756
V2 O9 1.769(8) .
V2 O1 1.967(5) 3_756
V2 O1 1.967(5) .
P1 O1 1.516(5) .
P1 O3 1.525(4) .
P1 O2 1.552(4) .
P1 C1 1.799(6) .
P2 O4 1.480(4) .
P2 O6 1.544(4) .
P2 O5 1.563(4) .
P2 C4 1.799(6) .
O4 Cu1 2.211(4) 1_656
O5 H5' 0.8400 .
O6 V1 1.875(4) 1_556
N1 C7 1.345(9) .
N1 C11 1.362(8) .
N2 C12 1.334(8) .
N2 C16 1.340(8) .
N3 C21 1.342(8) .
N3 C17 1.365(7) .
C1 C6 1.382(9) .
C1 C2 1.398(8) .
C2 C3 1.392(8) .
C2 H2 0.9500 .
C3 C4 1.389(8) .
C3 H3 0.9500 .
C4 C5 1.401(8) .
C5 C6 1.389(9) .
C5 H5 0.9500 .
C6 H6 0.9500 .
C7 C8 1.381(10) .
C7 H7 0.9500 .
C8 C9 1.377(11) .
C8 H8 0.9500 .
C9 C10 1.391(11) .
C9 H9 0.9500 .
C10 C11 1.381(10) .
C10 H10 0.9500 .
C11 C12 1.480(9) .
C12 C13 1.394(9) .
C13 C14 1.380(10) .
C13 H13 0.9500 .
C14 C15 1.390(10) .
C14 H14 0.9500 .
C15 C16 1.387(8) .
C15 H15 0.9500 .
C16 C17 1.470(8) .
C17 C18 1.381(9) .
C18 C19 1.372(9) .
C18 H18 0.9500 .
C19 C20 1.395(9) .
C19 H19 0.9500 .
C20 C21 1.388(9) .
C20 H20 0.9500 .
C21 H21 0.9500 .

loop_
_geom_torsion_atom_site_label_1
_geom_torsion_atom_site_label_2
_geom_torsion_atom_site_label_3
_geom_torsion_atom_site_label_4
_geom_torsion
_geom_torsion_site_symmetry_1
_geom_torsion_site_symmetry_4
O3 P1 O1 V2 156.6(4) . .
O2 P1 O1 V2 30.9(5) . .
C1 P1 O1 V2 -84.6(5) . .
O10 V2 O1 P1 -140.3(6) 3_756 .
O10 V2 O1 P1 39.7(6) . .
F1 V2 O1 P1 173.1(5) 3_756 .
F1 V2 O1 P1 -6.9(5) . .
O9 V2 O1 P1 120.0(6) 3_756 .
O9 V2 O1 P1 -60.0(6) . .
O1 V2 O1 P1 -4.1(10) 3_756 .
O1 P1 O2 V1 48.0(5) . .
O3 P1 O2 V1 -78.4(5) . .
C1 P1 O2 V1 165.9(4) . .
O8 V1 O2 P1 6.3(5) . .
O7 V1 O2 P1 123.4(4) . .
O6 V1 O2 P1 -120.6(4) 1_554 .
O1 P1 O3 Cu1 -74.9(4) . .
O2 P1 O3 Cu1 51.6(4) . .
C1 P1 O3 Cu1 165.5(3) . .
N2 Cu1 O3 P1 -8.1(13) . .
N3 Cu1 O3 P1 -88.4(3) . .
N1 Cu1 O3 P1 82.1(3) . .
O4 Cu1 O3 P1 179.3(3) 1_454 .
O6 P2 O4 Cu1 174.7(3) . 1_656
O5 P2 O4 Cu1 52.9(4) . 1_656
C4 P2 O4 Cu1 -65.0(4) . 1_656
O4 P2 O6 V1 162.3(4) . 1_556
O5 P2 O6 V1 -74.5(5) . 1_556
C4 P2 O6 V1 40.7(5) . 1_556
O3 Cu1 N1 C7 13.6(5) . .
N2 Cu1 N1 C7 -177.8(5) . .
N3 Cu1 N1 C7 165.5(5) . .
O4 Cu1 N1 C7 -86.2(5) 1_454 .
O3 Cu1 N1 C11 -172.6(4) . .
N2 Cu1 N1 C11 -4.0(4) . .
N3 Cu1 N1 C11 -20.7(8) . .
O4 Cu1 N1 C11 87.7(4) 1_454 .
O3 Cu1 N2 C12 94.6(11) . .
N3 Cu1 N2 C12 176.7(4) . .
N1 Cu1 N2 C12 2.5(4) . .
O4 Cu1 N2 C12 -92.7(4) 1_454 .
O3 Cu1 N2 C16 -88.5(12) . .
N3 Cu1 N2 C16 -6.5(4) . .
N1 Cu1 N2 C16 179.3(4) . .
O4 Cu1 N2 C16 84.2(4) 1_454 .
O3 Cu1 N3 C21 -7.6(5) . .
N2 Cu1 N3 C21 -176.4(5) . .
N1 Cu1 N3 C21 -159.7(5) . .
O4 Cu1 N3 C21 91.2(5) 1_454 .
O3 Cu1 N3 C17 174.1(4) . .
N2 Cu1 N3 C17 5.3(4) . .
N1 Cu1 N3 C17 22.0(8) . .
O4 Cu1 N3 C17 -87.1(4) 1_454 .
O1 P1 C1 C6 163.7(5) . .
O3 P1 C1 C6 -74.6(5) . .
O2 P1 C1 C6 43.3(5) . .
O1 P1 C1 C2 -15.6(5) . .
O3 P1 C1 C2 106.0(5) . .
O2 P1 C1 C2 -136.1(5) . .
C6 C1 C2 C3 -1.5(9) . .
P1 C1 C2 C3 177.9(5) . .
C1 C2 C3 C4 0.1(9) . .
C2 C3 C4 C5 0.9(9) . .
C2 C3 C4 P2 -175.0(5) . .
O4 P2 C4 C3 117.7(5) . .
O6 P2 C4 C3 -119.2(5) . .
O5 P2 C4 C3 -2.9(5) . .
O4 P2 C4 C5 -58.1(5) . .
O6 P2 C4 C5 65.0(5) . .
O5 P2 C4 C5 -178.7(4) . .
C3 C4 C5 C6 -0.7(9) . .
P2 C4 C5 C6 175.3(4) . .
C2 C1 C6 C5 1.8(9) . .
P1 C1 C6 C5 -177.6(4) . .
C4 C5 C6 C1 -0.7(9) . .
C11 N1 C7 C8 -1.8(9) . .
Cu1 N1 C7 C8 171.8(5) . .
N1 C7 C8 C9 1.4(11) . .
C7 C8 C9 C10 -0.4(11) . .
C8 C9 C10 C11 -0.2(10) . .
C7 N1 C11 C10 1.1(9) . .
Cu1 N1 C11 C10 -173.2(5) . .
C7 N1 C11 C12 178.9(5) . .
Cu1 N1 C11 C12 4.7(6) . .
C9 C10 C11 N1 -0.1(9) . .
C9 C10 C11 C12 -177.7(6) . .
C16 N2 C12 C13 2.0(8) . .
Cu1 N2 C12 C13 178.7(4) . .
C16 N2 C12 C11 -177.4(5) . .
Cu1 N2 C12 C11 -0.7(6) . .
N1 C11 C12 N2 -2.7(7) . .
C10 C11 C12 N2 175.0(6) . .
N1 C11 C12 C13 178.0(6) . .
C10 C11 C12 C13 -4.3(10) . .
N2 C12 C13 C14 -2.2(9) . .
C11 C12 C13 C14 177.0(6) . .
C12 C13 C14 C15 0.4(9) . .
C13 C14 C15 C16 1.7(9) . .
C12 N2 C16 C15 0.2(8) . .
Cu1 N2 C16 C15 -176.5(4) . .
C12 N2 C16 C17 -177.0(5) . .
Cu1 N2 C16 C17 6.3(6) . .
C14 C15 C16 N2 -2.0(9) . .
C14 C15 C16 C17 174.8(6) . .
C21 N3 C17 C18 -0.5(8) . .
Cu1 N3 C17 C18 178.0(4) . .
C21 N3 C17 C16 178.0(5) . .
Cu1 N3 C17 C16 -3.5(6) . .
N2 C16 C17 N3 -1.5(7) . .
C15 C16 C17 N3 -178.5(6) . .
N2 C16 C17 C18 176.9(5) . .
C15 C16 C17 C18 -0.1(9) . .
N3 C17 C18 C19 1.2(9) . .
C16 C17 C18 C19 -177.1(5) . .
C17 C18 C19 C20 -0.9(9) . .
C18 C19 C20 C21 0.0(9) . .
C17 N3 C21 C20 -0.5(8) . .
Cu1 N3 C21 C20 -178.7(4) . .
C19 C20 C21 N3 0.7(9) . .
